data_1547796
loop_
_publ_author_name
'Morris, Danny S.'
'van Rees, Karlotta'
'Curcio, Massimiliano'
'Cokoja, Mirza'
'K\"uhn, Fritz E.'
'Duarte, Fernanda'
'Love, Jason B.'

_publ_section_title
;
 Deoxydehydration of vicinal diols and polyols catalyzed by pyridinium
 perrhenate salts
;
_journal_name_full 'Catal. Sci. Technol.'
_journal_paper_doi 10.1039/C7CY01728F
_journal_year 2017
_chemical_formula_moiety 'O4 Re, C6 H14 N'
_chemical_formula_sum 'C6 H14 N O4 Re'
_chemical_formula_weight 350.38
_space_group_crystal_system monoclinic
_space_group_IT_number 15
_space_group_name_Hall '-C 2yc'
_space_group_name_H-M_alt 'C 1 2/c 1'
_symmetry_space_group_name_Hall '-C 2yc'
_symmetry_space_group_name_H-M 'C 1 2/c 1'
_atom_sites_solution_hydrogens geom
_atom_sites_solution_primary dual
_audit_creation_date 2016-09-27
_audit_creation_method
;
Olex2 1.2
(compiled 2016.09.09 svn.r3337 for OlexSys, GUI svn.r5227)
;
_audit_update_record
;
2017-08-14 deposited with the CCDC.
2017-10-12 downloaded from the CCDC.
;
_cell_angle_alpha 90
_cell_angle_beta 95.553(2)
_cell_angle_gamma 90
_cell_formula_units_Z 8
_cell_length_a 13.0504(2)
_cell_length_b 12.1955(2)
_cell_length_c 12.2542(2)
_cell_measurement_reflns_used 10299
_cell_measurement_temperature 170(2)
_cell_measurement_theta_max 28.3560
_cell_measurement_theta_min 3.7230
_cell_volume 1941.18(5)
_computing_cell_refinement
;
CrysAlisPro, Agilent Technologies,
Version 1.171.37.35 (release 13-08-2014 CrysAlis171 .NET)
(compiled Aug 13 2014,18:06:01)
;
_computing_data_collection
;
CrysAlisPro, Agilent Technologies,
Version 1.171.37.35 (release 13-08-2014 CrysAlis171 .NET)
(compiled Aug 13 2014,18:06:01)
;
_computing_data_reduction
;
CrysAlisPro, Agilent Technologies,
Version 1.171.37.35 (release 13-08-2014 CrysAlis171 .NET)
(compiled Aug 13 2014,18:06:01)
;
_computing_molecular_graphics 'Olex2 (Dolomanov et al., 2009)'
_computing_publication_material 'Olex2 (Dolomanov et al., 2009)'
_computing_structure_refinement 'ShelXL (Sheldrick, 2015)'
_computing_structure_solution 'ShelXT (Sheldrick, 2015)'
_diffrn_ambient_temperature 170(2)
_diffrn_detector 'CCD plate'
_diffrn_detector_area_resol_mean 16.1042
_diffrn_detector_type Eos
_diffrn_measured_fraction_theta_full 0.999
_diffrn_measured_fraction_theta_max 0.999
_diffrn_measurement_details
;
#__ type_ start__ end____ width___ exp.time_
  1 omega  -33.00   54.00   1.0000    5.0000
omega____ theta____ kappa____ phi______ frames
    -      -14.2694   57.0000  150.0000 87

#__ type_ start__ end____ width___ exp.time_
  2 omega  -43.00   55.00   1.0000    5.0000
omega____ theta____ kappa____ phi______ frames
    -      -14.2694   77.0000   30.0000 98

#__ type_ start__ end____ width___ exp.time_
  3 omega  -83.00   14.00   1.0000    5.0000
omega____ theta____ kappa____ phi______ frames
    -      -14.2694  -77.0000  -90.0000 97

#__ type_ start__ end____ width___ exp.time_
  4 omega  -25.00   26.00   1.0000    5.0000
omega____ theta____ kappa____ phi______ frames
    -      -14.2694  -99.0000 -180.0000 51

#__ type_ start__ end____ width___ exp.time_
  5 omega  -88.00  -34.00   1.0000    5.0000
omega____ theta____ kappa____ phi______ frames
    -      -14.2694 -179.0000 -120.0000 54

#__ type_ start__ end____ width___ exp.time_
  6 omega   -3.00   84.00   1.0000    5.0000
omega____ theta____ kappa____ phi______ frames
    -       15.9881   57.0000 -180.0000 87

#__ type_ start__ end____ width___ exp.time_
  7 omega   32.00   91.00   1.0000    5.0000
omega____ theta____ kappa____ phi______ frames
    -       15.9881 -179.0000  150.0000 59

#__ type_ start__ end____ width___ exp.time_
  8 omega  -85.00    8.00   1.0000    5.0000
omega____ theta____ kappa____ phi______ frames
    -      -14.2694  -38.0000    0.0000 93

#__ type_ start__ end____ width___ exp.time_
  9 omega  -43.00   55.00   1.0000    5.0000
omega____ theta____ kappa____ phi______ frames
    -      -14.2694   77.0000  -60.0000 98

#__ type_ start__ end____ width___ exp.time_
 10 omega  -13.00   85.00   1.0000    5.0000
omega____ theta____ kappa____ phi______ frames
    -       15.9881   77.0000   30.0000 98

#__ type_ start__ end____ width___ exp.time_
 11 omega  -25.00    6.00   1.0000    5.0000
omega____ theta____ kappa____ phi______ frames
    -       15.9881  -99.0000 -180.0000 31

#__ type_ start__ end____ width___ exp.time_
 12 omega  -25.00   56.00   1.0000    5.0000
omega____ theta____ kappa____ phi______ frames
    -       15.9881  -99.0000  -90.0000 81
;
_diffrn_measurement_device 'four-circle diffractometer'
_diffrn_measurement_device_type 'Xcalibur, Eos'
_diffrn_measurement_method '\w scans'
_diffrn_orient_matrix_UB_11 0.0128175000
_diffrn_orient_matrix_UB_12 0.0353719000
_diffrn_orient_matrix_UB_13 0.0452110000
_diffrn_orient_matrix_UB_21 0.0007161000
_diffrn_orient_matrix_UB_22 -0.0454567000
_diffrn_orient_matrix_UB_23 0.0361387000
_diffrn_orient_matrix_UB_31 0.0531067000
_diffrn_orient_matrix_UB_32 -0.0079079000
_diffrn_orient_matrix_UB_33 -0.0055904000
_diffrn_radiation_monochromator graphite
_diffrn_radiation_probe x-ray
_diffrn_radiation_type MoK\a
_diffrn_radiation_wavelength 0.71073
_diffrn_reflns_av_R_equivalents 0.0415
_diffrn_reflns_av_unetI/netI 0.0181
_diffrn_reflns_Laue_measured_fraction_full 0.999
_diffrn_reflns_Laue_measured_fraction_max 0.999
_diffrn_reflns_limit_h_max 15
_diffrn_reflns_limit_h_min -15
_diffrn_reflns_limit_k_max 14
_diffrn_reflns_limit_k_min -14
_diffrn_reflns_limit_l_max 14
_diffrn_reflns_limit_l_min -14
_diffrn_reflns_number 17336
_diffrn_reflns_point_group_measured_fraction_full 0.999
_diffrn_reflns_point_group_measured_fraction_max 0.999
_diffrn_reflns_theta_full 25.350
_diffrn_reflns_theta_max 25.350
_diffrn_reflns_theta_min 2.923
_diffrn_source 'Enhance (Mo) X-ray Source'
_exptl_absorpt_coefficient_mu 12.499
_exptl_absorpt_correction_T_max 0.877
_exptl_absorpt_correction_T_min 0.783
_exptl_absorpt_correction_type analytical
_exptl_absorpt_process_details
;
CrysAlisPro, Agilent Technologies,
Version 1.171.37.35 (release 13-08-2014 CrysAlis171 .NET)
(compiled Aug 13 2014,18:06:01)
Analytical numeric absorption correction using a multifaceted crystal
            model based on expressions derived by R.C. Clark & J.S. Reid.
(Clark, R. C. & Reid, J. S. (1995). Acta Cryst. A51, 887-897)
Empirical absorption correction using spherical harmonics,
 implemented in SCALE3 ABSPACK scaling algorithm.
;
_exptl_crystal_colour colourless
_exptl_crystal_colour_primary colourless
_exptl_crystal_density_diffrn 2.398
_exptl_crystal_description block
_exptl_crystal_F_000 1312
_exptl_crystal_size_max 0.305
_exptl_crystal_size_mid 0.2542
_exptl_crystal_size_min 0.1557
_refine_diff_density_max 0.641
_refine_diff_density_min -0.614
_refine_diff_density_rms 0.097
_refine_ls_extinction_coef 0.00300(6)
_refine_ls_extinction_expression Fc^*^=kFc[1+0.001xFc^2^\l^3^/sin(2\q)]^-1/4^
_refine_ls_extinction_method 'SHELXL-2014/7 (Sheldrick 2014'
_refine_ls_goodness_of_fit_ref 1.157
_refine_ls_hydrogen_treatment constr
_refine_ls_matrix_type full
_refine_ls_number_parameters 111
_refine_ls_number_reflns 1783
_refine_ls_number_restraints 0
_refine_ls_restrained_S_all 1.157
_refine_ls_R_factor_all 0.0172
_refine_ls_R_factor_gt 0.0156
_refine_ls_shift/su_max 0.002
_refine_ls_shift/su_mean 0.000
_refine_ls_structure_factor_coef Fsqd
_refine_ls_weighting_details 'w=1/[\s^2^(Fo^2^)+(0.0100P)^2^+5.1410P] where P=(Fo^2^+2Fc^2^)/3'
_refine_ls_weighting_scheme calc
_refine_ls_wR_factor_gt 0.0337
_refine_ls_wR_factor_ref 0.0343
_reflns_Friedel_coverage 0.000
_reflns_number_gt 1695
_reflns_number_total 1783
_reflns_threshold_expression 'I > 2\s(I)'
_cod_data_source_file c7cy01728f2.cif
_cod_data_source_block j16013_monoclinic
_cod_depositor_comments
;

2019-03-26
Z value and formula fixed to values more according to usual
chemical conventions.                 miguel
;
_cod_original_formula_sum 'C24 H56 N4 O16 Re4'
_cod_original_formula_weight 1401.52
_cod_original_formula_moiety '4(O4 Re), 4(C6 H14 N)'
_cod_original_formula_units_Z 2
_cod_database_code 1547796
_chemical_oxdiff_formula 'C5 H10 N1 Re1 O4'
_shelx_space_group_comment
;
The symmetry employed for this shelxl refinement is uniquely defined
by the following loop, which should always be used as a source of
symmetry information in preference to the above space-group names.
They are only intended as comments.
;
_reflns_odcompleteness_completeness 99.84
_reflns_odcompleteness_iscentric 1
_reflns_odcompleteness_theta 25.30
_olex2_refinement_description
;
1. Fixed Uiso
 At 1.2 times of:
  All C(H,H) groups, All N(H) groups
 At 1.5 times of:
  All C(H,H,H) groups
2.a Ternary CH refined with riding coordinates:
 N1(H1)
2.b Secondary CH2 refined with riding coordinates:
 C5(H5A,H5B), C2(H2A,H2B), C4(H4A,H4B), C1(H1A,H1B), C3(H3A,H3B)
2.c Idealised Me refined as rotating group:
 C6(H6A,H6B,H6C)
;
_shelx_shelxl_version_number 2014/7
_olex2_submission_special_instructions 'No special instructions were received'

loop_
_space_group_symop_operation_xyz
'x, y, z'
'-x, y, -z+1/2'
'x+1/2, y+1/2, z'
'-x+1/2, y+1/2, -z+1/2'
'-x, -y, -z'
'x, -y, z-1/2'
'-x+1/2, -y+1/2, -z'
'x+1/2, -y+1/2, z-1/2'

loop_
_atom_site_label
_atom_site_type_symbol
_atom_site_fract_x
_atom_site_fract_y
_atom_site_fract_z
_atom_site_U_iso_or_equiv
_atom_site_adp_type
_atom_site_occupancy
_atom_site_site_symmetry_order
_atom_site_calc_flag
_atom_site_refinement_flags_posn
Re1 Re 0.48544(2) 0.68345(2) 0.44201(2) 0.02095(8) Uani 1 1 d .
O1 O 0.4073(2) 0.5687(2) 0.4340(2) 0.0379(7) Uani 1 1 d .
N1 N 0.2802(2) 0.4553(2) 0.2825(2) 0.0195(6) Uani 1 1 d .
H1 H 0.3316 0.4967 0.3325 0.023 Uiso 1 1 calc R
O4 O 0.5914(2) 0.6602(2) 0.3741(3) 0.0442(8) Uani 1 1 d .
O2 O 0.4184(2) 0.7934(2) 0.3856(2) 0.0457(8) Uani 1 1 d .
C5 C 0.2290(3) 0.3731(3) 0.3505(3) 0.0248(8) Uani 1 1 d .
H5A H 0.2809 0.3209 0.3841 0.030 Uiso 1 1 calc R
H5B H 0.1771 0.3312 0.3033 0.030 Uiso 1 1 calc R
O3 O 0.5233(2) 0.7126(2) 0.5775(2) 0.0366(7) Uani 1 1 d .
C6 C 0.3367(3) 0.4012(3) 0.1977(3) 0.0307(9) Uani 1 1 d .
H6A H 0.3869 0.3495 0.2329 0.046 Uiso 1 1 calc GR
H6B H 0.3726 0.4569 0.1579 0.046 Uiso 1 1 calc GR
H6C H 0.2878 0.3617 0.1461 0.046 Uiso 1 1 calc GR
C2 C 0.1498(3) 0.5952(3) 0.3189(3) 0.0358(10) Uani 1 1 d .
H2A H 0.0966 0.6450 0.2836 0.043 Uiso 1 1 calc R
H2B H 0.2005 0.6402 0.3646 0.043 Uiso 1 1 calc R
C4 C 0.1778(3) 0.4314(4) 0.4391(3) 0.0360(10) Uani 1 1 d .
H4A H 0.2308 0.4693 0.4887 0.043 Uiso 1 1 calc R
H4B H 0.1433 0.3768 0.4829 0.043 Uiso 1 1 calc R
C1 C 0.2034(3) 0.5366(3) 0.2314(3) 0.0263(8) Uani 1 1 d .
H1A H 0.1517 0.4980 0.1808 0.032 Uiso 1 1 calc R
H1B H 0.2390 0.5908 0.1883 0.032 Uiso 1 1 calc R
C3 C 0.0996(3) 0.5138(3) 0.3917(4) 0.0398(10) Uani 1 1 d .
H3A H 0.0703 0.5536 0.4519 0.048 Uiso 1 1 calc R
H3B H 0.0427 0.4753 0.3481 0.048 Uiso 1 1 calc R

loop_
_atom_site_aniso_label
_atom_site_aniso_U_11
_atom_site_aniso_U_22
_atom_site_aniso_U_33
_atom_site_aniso_U_23
_atom_site_aniso_U_13
_atom_site_aniso_U_12
Re1 0.01959(10) 0.02080(10) 0.02225(11) -0.00041(6) 0.00095(6) -0.00225(6)
O1 0.0348(15) 0.0418(17) 0.0359(16) -0.0023(14) -0.0032(12) -0.0202(13)
N1 0.0191(14) 0.0202(15) 0.0196(15) -0.0018(12) 0.0035(11) -0.0039(12)
O4 0.0404(17) 0.0375(17) 0.058(2) -0.0007(15) 0.0237(15) -0.0038(13)
O2 0.058(2) 0.0383(17) 0.0379(17) -0.0009(14) -0.0074(15) 0.0166(15)
C5 0.029(2) 0.0227(19) 0.0223(19) 0.0059(15) 0.0000(15) -0.0078(15)
O3 0.0426(17) 0.0369(16) 0.0279(15) -0.0031(12) -0.0082(13) -0.0059(13)
C6 0.034(2) 0.029(2) 0.032(2) -0.0032(17) 0.0126(17) 0.0023(17)
C2 0.033(2) 0.028(2) 0.048(3) -0.0046(19) 0.0136(19) 0.0013(17)
C4 0.040(2) 0.047(3) 0.022(2) -0.0028(18) 0.0062(17) -0.024(2)
C1 0.028(2) 0.0247(19) 0.026(2) 0.0069(15) 0.0041(16) -0.0025(16)
C3 0.033(2) 0.046(3) 0.043(3) -0.011(2) 0.0214(19) -0.0076(19)

loop_
_atom_type_symbol
_atom_type_description
_atom_type_scat_dispersion_real
_atom_type_scat_dispersion_imag
_atom_type_scat_source
C C 0.0033 0.0016 'International Tables Vol C Tables 4.2.6.8 and 6.1.1.4'
H H 0.0000 0.0000 'International Tables Vol C Tables 4.2.6.8 and 6.1.1.4'
N N 0.0061 0.0033 'International Tables Vol C Tables 4.2.6.8 and 6.1.1.4'
O O 0.0106 0.0060 'International Tables Vol C Tables 4.2.6.8 and 6.1.1.4'
Re Re -1.0185 7.2310 'International Tables Vol C Tables 4.2.6.8 and 6.1.1.4'

loop_
_exptl_crystal_face_index_h
_exptl_crystal_face_index_k
_exptl_crystal_face_index_l
_exptl_crystal_face_perp_dist
_exptl_oxdiff_crystal_face_indexfrac_h
_exptl_oxdiff_crystal_face_indexfrac_k
_exptl_oxdiff_crystal_face_indexfrac_l
_exptl_oxdiff_crystal_face_x
_exptl_oxdiff_crystal_face_y
_exptl_oxdiff_crystal_face_z
17 -7 2 0.0956 16.9969 -7.0241 1.9408 0.0572 0.4016 0.9473
-17 7 -2 0.0956 -16.9969 7.0241 -1.9408 -0.0572 -0.4016 -0.9473
-12 -7 11 0.0779 -11.9672 -7.0222 11.0210 0.0965 0.7089 -0.6416
12 7 -11 0.0779 11.9672 7.0222 -11.0210 -0.0965 -0.7089 0.6416
3 8 15 0.1066 3.0395 7.9584 15.0050 0.9989 0.1827 0.0146
-3 -8 -15 0.1066 -3.0395 -7.9584 -15.0050 -0.9989 -0.1827 -0.0146
-11 6 13 0.0487 -10.9602 5.9762 13.0404 0.6605 0.1918 -0.7022

loop_
_geom_angle_atom_site_label_1
_geom_angle_atom_site_label_2
_geom_angle_atom_site_label_3
_geom_angle
O4 Re1 O1 109.84(14)
O4 Re1 O2 109.90(15)
O4 Re1 O3 109.52(15)
O2 Re1 O1 109.64(15)
O2 Re1 O3 108.38(14)
O3 Re1 O1 109.54(13)
C5 N1 H1 107.7
C5 N1 C1 110.9(3)
C6 N1 H1 107.7
C6 N1 C5 111.7(3)
C6 N1 C1 111.0(3)
C1 N1 H1 107.7
N1 C5 H5A 109.7
N1 C5 H5B 109.7
N1 C5 C4 109.7(3)
H5A C5 H5B 108.2
C4 C5 H5A 109.7
C4 C5 H5B 109.7
N1 C6 H6A 109.5
N1 C6 H6B 109.5
N1 C6 H6C 109.5
H6A C6 H6B 109.5
H6A C6 H6C 109.5
H6B C6 H6C 109.5
H2A C2 H2B 108.0
C1 C2 H2A 109.4
C1 C2 H2B 109.4
C1 C2 C3 111.1(3)
C3 C2 H2A 109.4
C3 C2 H2B 109.4
C5 C4 H4A 109.3
C5 C4 H4B 109.3
C5 C4 C3 111.6(3)
H4A C4 H4B 108.0
C3 C4 H4A 109.3
C3 C4 H4B 109.3
N1 C1 C2 110.6(3)
N1 C1 H1A 109.5
N1 C1 H1B 109.5
C2 C1 H1A 109.5
C2 C1 H1B 109.5
H1A C1 H1B 108.1
C2 C3 H3A 109.6
C2 C3 H3B 109.6
C4 C3 C2 110.2(3)
C4 C3 H3A 109.6
C4 C3 H3B 109.6
H3A C3 H3B 108.1

loop_
_geom_bond_atom_site_label_1
_geom_bond_atom_site_label_2
_geom_bond_distance
Re1 O1 1.729(3)
Re1 O4 1.705(3)
Re1 O2 1.710(3)
Re1 O3 1.723(3)
N1 H1 1.0000
N1 C5 1.501(4)
N1 C6 1.485(4)
N1 C1 1.502(4)
C5 H5A 0.9900
C5 H5B 0.9900
C5 C4 1.507(5)
C6 H6A 0.9800
C6 H6B 0.9800
C6 H6C 0.9800
C2 H2A 0.9900
C2 H2B 0.9900
C2 C1 1.516(5)
C2 C3 1.524(6)
C4 H4A 0.9900
C4 H4B 0.9900
C4 C3 1.509(6)
C1 H1A 0.9900
C1 H1B 0.9900
C3 H3A 0.9900
C3 H3B 0.9900
